data_2017878
loop_
_publ_author_name
'Cuen\'u, Fernando'
'Abon\'ia, Rodrigo'
'Cobo, Justo'
'Glidewell, Christopher'

_publ_section_title
;
 1-(2-Aminophenyl)-3-(4-pyridyl)prop-2-en-1-one: a three-dimensional
 framework structure built from N---H&#x00B7;&#x00B7;&#x00B7;N,
 C---H&#x00B7;&#x00B7;&#x00B7;O and
 C---H&#x00B7;&#x00B7;&#x00B7;\p(arene) hydrogen bonds
;
_journal_coeditor_code EG3062
_journal_issue 12
_journal_name_full 'Acta Crystallographica Section C'
_journal_page_first o589
_journal_page_last o592
_journal_paper_doi 10.1107/S0108270110040825
_journal_volume 66
_journal_year 2010
_chemical_formula_moiety 'C14 H12 N2 O1'
_chemical_formula_sum 'C14 H12 N2 O'
_chemical_formula_weight 224.26
_chemical_name_systematic
;
1-(2-Aminophenyl)-3-(4-pyridyl)prop-2-en-1-one
;
_space_group_IT_number 15
_symmetry_cell_setting monoclinic
_symmetry_space_group_name_Hall '-C 2yc'
_symmetry_space_group_name_H-M 'C 1 2/c 1'
_atom_sites_solution_hydrogens geom
_atom_sites_solution_primary direct
_atom_sites_solution_secondary difmap
_cell_angle_alpha 90.00
_cell_angle_beta 118.849(18)
_cell_angle_gamma 90.00
_cell_formula_units_Z 8
_cell_length_a 27.922(6)
_cell_length_b 6.4261(8)
_cell_length_c 14.668(3)
_cell_measurement_reflns_used 2653
_cell_measurement_temperature 296(2)
_cell_measurement_theta_max 27.50
_cell_measurement_theta_min 3.17
_cell_volume 2305.2(8)
_computing_cell_refinement 'DIRAX/LSQ (Duisenberg <i>et al.</i>, 2000)'
_computing_data_collection 'COLLECT (Nonius, 1999)'
_computing_data_reduction 'EVALCCD (Duisenberg <i>et al.</i>, 2003)'
_computing_molecular_graphics 'PLATON (Spek, 2009)'
_computing_publication_material
;
SHELXL97 (Sheldrick, 2008) and PLATON (Spek, 2009)
;
_computing_structure_refinement 'SHELXL97 (Sheldrick, 2008)'
_computing_structure_solution 'SIR2004 (Burla <i>et al.</i>, 2005)'
_diffrn_ambient_temperature 296(2)
_diffrn_detector_area_resol_mean 9.091
_diffrn_measured_fraction_theta_full 0.997
_diffrn_measured_fraction_theta_max 0.997
_diffrn_measurement_device_type 'Bruker Nonius KappaCCD area-detector'
_diffrn_measurement_method '\f and \w scans'
_diffrn_radiation_monochromator graphite
_diffrn_radiation_source 'Bruker Nonius FR591 rotating anode'
_diffrn_radiation_type 'Mo K\a'
_diffrn_radiation_wavelength 0.71073
_diffrn_reflns_av_R_equivalents 0.0362
_diffrn_reflns_av_sigmaI/netI 0.0234
_diffrn_reflns_limit_h_max 33
_diffrn_reflns_limit_h_min -33
_diffrn_reflns_limit_k_max 7
_diffrn_reflns_limit_k_min -7
_diffrn_reflns_limit_l_max 17
_diffrn_reflns_limit_l_min -17
_diffrn_reflns_number 17566
_diffrn_reflns_theta_full 25.50
_diffrn_reflns_theta_max 25.50
_diffrn_reflns_theta_min 3.17
_diffrn_standards_decay_% 0
_diffrn_standards_interval_count 0
_diffrn_standards_interval_time 0
_diffrn_standards_number 0
_exptl_absorpt_coefficient_mu 0.083
_exptl_absorpt_correction_T_max 0.987
_exptl_absorpt_correction_T_min 0.954
_exptl_absorpt_correction_type multi-scan
_exptl_absorpt_process_details '(SADABS; Version 2.10, Sheldrick, 2003)'
_exptl_crystal_colour orange
_exptl_crystal_density_diffrn 1.292
_exptl_crystal_density_method 'not measured'
_exptl_crystal_description block
_exptl_crystal_F_000 944
_exptl_crystal_size_max 0.30
_exptl_crystal_size_mid 0.17
_exptl_crystal_size_min 0.16
_refine_diff_density_max 0.126
_refine_diff_density_min -0.151
_refine_ls_extinction_method none
_refine_ls_goodness_of_fit_ref 1.080
_refine_ls_hydrogen_treatment constr
_refine_ls_matrix_type full
_refine_ls_number_parameters 154
_refine_ls_number_reflns 2141
_refine_ls_number_restraints 0
_refine_ls_restrained_S_all 1.080
_refine_ls_R_factor_all 0.0854
_refine_ls_R_factor_gt 0.0492
_refine_ls_shift/su_max 0.001
_refine_ls_shift/su_mean 0.000
_refine_ls_structure_factor_coef Fsqd
_refine_ls_weighting_details 'w = 1/[\s^2^(Fo^2^)+(0.0458P)^2^+1.0151P] where P=(Fo^2^+2Fc^2^)/3'
_refine_ls_weighting_scheme calc
_refine_ls_wR_factor_gt 0.1065
_refine_ls_wR_factor_ref 0.1261
_reflns_number_gt 1403
_reflns_number_total 2141
_reflns_threshold_expression I>2\s(I)
_cod_data_source_file eg3062.cif
_cod_data_source_block I
_cod_original_sg_symbol_H-M 'C 2/c'
_cod_original_formula_sum 'C14 H12 N2 O1'
_cod_database_code 2017878
_cod_database_fobs_code 2017878

loop_
_symmetry_equiv_pos_as_xyz
'x, y, z'
'-x, y, -z+1/2'
'x+1/2, y+1/2, z'
'-x+1/2, y+1/2, -z+1/2'
'-x, -y, -z'
'x, -y, z-1/2'
'-x+1/2, -y+1/2, -z'
'x+1/2, -y+1/2, z-1/2'

loop_
_atom_site_type_symbol
_atom_site_label
_atom_site_fract_x
_atom_site_fract_y
_atom_site_fract_z
_atom_site_U_iso_or_equiv
_atom_site_adp_type
_atom_site_calc_flag
_atom_site_refinement_flags
_atom_site_occupancy
_atom_site_disorder_assembly
_atom_site_disorder_group
C C1 0.54321(7) 0.5981(3) 0.44396(15) 0.0621(5) Uani d . 1 . .
O O1 0.56037(5) 0.7445(2) 0.50476(12) 0.0842(5) Uani d . 1 . .
C C2 0.48413(7) 0.5926(3) 0.37024(14) 0.0649(5) Uani d . 1 . .
H H2 0.4698 0.4822 0.3237 0.078 Uiso calc R 1 . .
C C3 0.45158(7) 0.7384(3) 0.36882(14) 0.0626(5) Uani d . 1 . .
H H3 0.4680 0.8470 0.4157 0.075 Uiso calc R 1 . .
C C11 0.57932(7) 0.4371(3) 0.44259(14) 0.0608(5) Uani d . 1 . .
C C12 0.63656(7) 0.4588(3) 0.50055(15) 0.0667(5) Uani d . 1 . .
C C13 0.66903(9) 0.2986(4) 0.49596(18) 0.0840(7) Uani d . 1 . .
H H13 0.7069 0.3115 0.5333 0.101 Uiso calc R 1 . .
C C14 0.64724(12) 0.1269(5) 0.4393(2) 0.0985(8) Uani d . 1 . .
H H14 0.6701 0.0231 0.4379 0.118 Uiso calc R 1 . .
C C15 0.59151(12) 0.1022(4) 0.3834(2) 0.0953(7) Uani d . 1 . .
H H15 0.5766 -0.0175 0.3442 0.114 Uiso calc R 1 . .
C C16 0.55856(9) 0.2545(3) 0.38591(16) 0.0745(6) Uani d . 1 . .
H H16 0.5209 0.2365 0.3486 0.089 Uiso calc R 1 . .
N N12 0.66033(6) 0.6265(3) 0.55805(15) 0.0893(6) Uani d . 1 . .
H H12A 0.6387 0.7218 0.5616 0.107 Uiso d R 1 . .
H H12B 0.6961 0.6417 0.5923 0.107 Uiso d R 1 . .
C C31 0.39277(7) 0.7529(3) 0.30313(13) 0.0601(5) Uani d . 1 . .
C C32 0.36174(7) 0.6042(4) 0.23288(16) 0.0791(6) Uani d . 1 . .
H H32 0.3779 0.4843 0.2247 0.095 Uiso calc R 1 . .
C C33 0.30680(9) 0.6335(4) 0.17490(19) 0.0964(8) Uani d . 1 . .
H H33 0.2866 0.5308 0.1271 0.116 Uiso calc R 1 . .
N N34 0.28030(7) 0.7964(4) 0.18169(15) 0.0911(6) Uani d . 1 . .
C C35 0.31025(8) 0.9374(4) 0.24939(18) 0.0933(8) Uani d . 1 . .
H H35 0.2928 1.0543 0.2568 0.112 Uiso calc R 1 . .
C C36 0.36590(7) 0.9231(4) 0.31018(16) 0.0819(7) Uani d . 1 . .
H H36 0.3852 1.0299 0.3562 0.098 Uiso calc R 1 . .

loop_
_atom_site_aniso_label
_atom_site_aniso_U_11
_atom_site_aniso_U_22
_atom_site_aniso_U_33
_atom_site_aniso_U_12
_atom_site_aniso_U_13
_atom_site_aniso_U_23
C1 0.0487(10) 0.0718(13) 0.0622(11) -0.0057(9) 0.0238(8) -0.0036(10)
O1 0.0475(7) 0.0860(10) 0.0983(10) -0.0022(7) 0.0187(7) -0.0259(9)
C2 0.0499(10) 0.0798(13) 0.0627(11) -0.0073(10) 0.0254(8) -0.0109(10)
C3 0.0458(9) 0.0781(13) 0.0578(10) -0.0061(10) 0.0201(8) -0.0066(10)
C11 0.0588(10) 0.0681(13) 0.0591(10) 0.0050(10) 0.0312(9) 0.0064(10)
C12 0.0553(11) 0.0820(14) 0.0621(11) 0.0107(11) 0.0278(9) 0.0155(11)
C13 0.0731(13) 0.0977(18) 0.0880(15) 0.0285(14) 0.0443(12) 0.0261(14)
C14 0.109(2) 0.094(2) 0.1089(19) 0.0396(17) 0.0653(17) 0.0243(16)
C15 0.120(2) 0.0780(16) 0.1002(17) 0.0125(15) 0.0632(16) -0.0031(14)
C16 0.0787(13) 0.0767(14) 0.0731(13) 0.0018(12) 0.0405(11) 0.0013(12)
N12 0.0437(8) 0.1031(15) 0.1013(14) 0.0064(9) 0.0194(9) -0.0078(12)
C31 0.0452(9) 0.0824(13) 0.0535(10) -0.0035(9) 0.0245(8) -0.0057(10)
C32 0.0491(11) 0.0922(16) 0.0841(14) -0.0083(11) 0.0228(10) -0.0216(12)
C33 0.0537(12) 0.118(2) 0.1001(17) -0.0159(13) 0.0231(12) -0.0340(15)
N34 0.0454(9) 0.1304(17) 0.0867(13) -0.0041(11) 0.0232(9) -0.0191(13)
C35 0.0561(12) 0.124(2) 0.0931(16) 0.0118(13) 0.0305(12) -0.0241(16)
C36 0.0516(11) 0.1071(18) 0.0746(13) 0.0018(11) 0.0207(10) -0.0252(13)

loop_
_atom_type_symbol
_atom_type_description
_atom_type_scat_dispersion_real
_atom_type_scat_dispersion_imag
_atom_type_scat_source
C C 0.0033 0.0016 'International Tables Vol C Tables 4.2.6.8 and 6.1.1.4'
H H 0.0000 0.0000 'International Tables Vol C Tables 4.2.6.8 and 6.1.1.4'
N N 0.0061 0.0033 'International Tables Vol C Tables 4.2.6.8 and 6.1.1.4'
O O 0.0106 0.0060 'International Tables Vol C Tables 4.2.6.8 and 6.1.1.4'

loop_
_geom_angle_atom_site_label_1
_geom_angle_atom_site_label_2
_geom_angle_atom_site_label_3
_geom_angle_site_symmetry_1
_geom_angle_site_symmetry_3
_geom_angle
_geom_angle_publ_flag
O1 C1 C11 . . 121.84(16) ?
O1 C1 C2 . . 117.37(17) ?
C11 C1 C2 . . 120.78(18) ?
C3 C2 C1 . . 121.42(18) ?
C3 C2 H2 . . 119.3 ?
C1 C2 H2 . . 119.3 ?
C2 C3 C31 . . 128.00(18) ?
C2 C3 H3 . . 116.0 ?
C31 C3 H3 . . 116.0 ?
C16 C11 C12 . . 117.90(19) ?
C16 C11 C1 . . 121.14(17) ?
C12 C11 C1 . . 120.95(18) ?
N12 C12 C13 . . 119.41(19) ?
N12 C12 C11 . . 122.41(18) ?
C13 C12 C11 . . 118.2(2) ?
C14 C13 C12 . . 121.8(2) ?
C14 C13 H13 . . 119.1 ?
C12 C13 H13 . . 119.1 ?
C13 C14 C15 . . 120.7(2) ?
C13 C14 H14 . . 119.6 ?
C15 C14 H14 . . 119.6 ?
C16 C15 C14 . . 119.2(2) ?
C16 C15 H15 . . 120.4 ?
C14 C15 H15 . . 120.4 ?
C15 C16 C11 . . 122.1(2) ?
C15 C16 H16 . . 118.9 ?
C11 C16 H16 . . 118.9 ?
C12 N12 H12A . . 117.0 ?
C12 N12 H12B . . 122.2 ?
H12A N12 H12B . . 120.8 ?
C36 C31 C32 . . 116.65(17) ?
C36 C31 C3 . . 119.38(18) ?
C32 C31 C3 . . 123.97(18) ?
C33 C32 C31 . . 119.2(2) ?
C33 C32 H32 . . 120.4 ?
C31 C32 H32 . . 120.4 ?
N34 C33 C32 . . 124.7(2) ?
N34 C33 H33 . . 117.6 ?
C32 C33 H33 . . 117.6 ?
C35 N34 C33 . . 115.67(18) ?
N34 C35 C36 . . 123.9(2) ?
N34 C35 H35 . . 118.1 ?
C36 C35 H35 . . 118.1 ?
C31 C36 C35 . . 119.9(2) ?
C31 C36 H36 . . 120.1 ?
C35 C36 H36 . . 120.1 ?

loop_
_geom_bond_atom_site_label_1
_geom_bond_atom_site_label_2
_geom_bond_site_symmetry_2
_geom_bond_distance
_geom_bond_publ_flag
C11 C12 . 1.409(3) y
C12 C13 . 1.395(3) y
C13 C14 . 1.338(3) y
C14 C15 . 1.374(3) y
C15 C16 . 1.356(3) y
C16 C11 . 1.392(3) y
C12 N12 . 1.331(3) y
C1 C11 . 1.452(3) y
C1 O1 . 1.224(2) y
C1 C2 . 1.473(2) y
C2 C3 . 1.299(2) y
C2 H2 . 0.9300 ?
C3 C31 . 1.451(2) y
C3 H3 . 0.9300 ?
C13 H13 . 0.9300 ?
C14 H14 . 0.9300 ?
C15 H15 . 0.9300 ?
C16 H16 . 0.9300 ?
N12 H12A . 0.8799 ?
N12 H12B . 0.8801 ?
C31 C36 . 1.358(3) ?
C31 C32 . 1.365(3) ?
C32 C33 . 1.361(3) ?
C32 H32 . 0.9300 ?
C33 N34 . 1.313(3) ?
C33 H33 . 0.9300 ?
N34 C35 . 1.306(3) ?
C35 C36 . 1.371(3) ?
C35 H35 . 0.9300 ?
C36 H36 . 0.9300 ?

loop_
_geom_hbond_atom_site_label_D
_geom_hbond_atom_site_label_H
_geom_hbond_atom_site_label_A
_geom_hbond_site_symmetry_A
_geom_hbond_distance_DH
_geom_hbond_distance_HA
_geom_hbond_distance_DA
_geom_hbond_angle_DHA
_geom_hbond_publ_flag
N12 H12A O1 . 0.88 1.93 2.621(3) 134 y
N12 H12B N34 8_566 0.88 2.10 2.982(3) 174 y
C36 H36 O1 5_676 0.93 2.36 3.283(3) 170 y
C32 H32 Cg1 2_655 0.93 2.87 3.611(3) 137 y

loop_
_geom_torsion_atom_site_label_1
_geom_torsion_atom_site_label_2
_geom_torsion_atom_site_label_3
_geom_torsion_atom_site_label_4
_geom_torsion_site_symmetry_1
_geom_torsion_site_symmetry_2
_geom_torsion_site_symmetry_3
_geom_torsion_site_symmetry_4
_geom_torsion
_geom_torsion_publ_flag
C12 C11 C1 C2 . . . . 169.49(17) y
C11 C1 C2 C3 . . . . -178.21(18) y
O1 C1 C2 C3 . . . . 0.8(3) ?
C1 C2 C3 C31 . . . . -178.49(18) y
O1 C1 C11 C16 . . . . 169.07(18) ?
C2 C1 C11 C16 . . . . -11.9(3) ?
O1 C1 C11 C12 . . . . -9.5(3) ?
C16 C11 C12 N12 . . . . -179.29(19) ?
C1 C11 C12 N12 . . . . -0.7(3) ?
C16 C11 C12 C13 . . . . 1.4(3) ?
C1 C11 C12 C13 . . . . -179.99(18) ?
N12 C12 C13 C14 . . . . -180.0(2) ?
C11 C12 C13 C14 . . . . -0.6(3) ?
C12 C13 C14 C15 . . . . -0.1(4) ?
C13 C14 C15 C16 . . . . 0.1(4) ?
C14 C15 C16 C11 . . . . 0.8(3) ?
C12 C11 C16 C15 . . . . -1.5(3) ?
C1 C11 C16 C15 . . . . 179.88(19) ?
C2 C3 C31 C36 . . . . -177.3(2) ?
C2 C3 C31 C32 . . . . 2.6(3) y
C36 C31 C32 C33 . . . . 0.0(3) ?
C3 C31 C32 C33 . . . . -179.9(2) ?
C31 C32 C33 N34 . . . . -0.7(4) ?
C32 C33 N34 C35 . . . . 0.3(4) ?
C33 N34 C35 C36 . . . . 0.6(4) ?
C32 C31 C36 C35 . . . . 0.9(3) ?
C3 C31 C36 C35 . . . . -179.2(2) ?
N34 C35 C36 C31 . . . . -1.3(4) ?

loop_
_cod_related_entry_id
_cod_related_entry_database
_cod_related_entry_code
1 ChemSpider 30654268
